data_7026647
loop_
_publ_author_name
'Cousins, David M.'
'Davidson, Matthew G.'
'Frankis, Catherine J.'
'Garc\'ia-Viv\'o, Daniel'
'Mahon, Mary F.'

_publ_section_title
;
 Tris(2-dimethylaminoethyl)amine: a simple new tripodal polyamine ligand
 for Group 1 metals.
;
_journal_issue 35
_journal_name_full 'Dalton transactions (Cambridge, England : 2003)'
_journal_page_first 8278
_journal_page_last 8280
_journal_paper_doi 10.1039/c0dt00567c
_journal_volume 39
_journal_year 2010
_chemical_formula_sum 'C18 H48 Li N5 Si2'
_chemical_formula_weight 397.73
_chemical_name_systematic
;
?
;
_space_group_IT_number 14
_symmetry_cell_setting monoclinic
_symmetry_space_group_name_Hall '-P 2yn'
_symmetry_space_group_name_H-M 'P 1 21/n 1'
_atom_sites_solution_hydrogens geom
_atom_sites_solution_primary direct
_atom_sites_solution_secondary difmap
_audit_creation_method SHELXL-97
_cell_angle_alpha 90
_cell_angle_beta 103.690(1)
_cell_angle_gamma 90
_cell_formula_units_Z 4
_cell_length_a 15.9460(1)
_cell_length_b 10.2750(2)
_cell_length_c 16.7070(2)
_cell_measurement_reflns_used 36273
_cell_measurement_temperature 150(2)
_cell_measurement_theta_max 27.485
_cell_measurement_theta_min 3.513
_cell_volume 2659.59(6)
_computing_cell_refinement 'HKL Scalepack (Otwinowski & Minor 1997)'
_computing_data_collection 'Collect (Bruker AXS BV, 1997-2004)'
_computing_data_reduction 'Denzo & Scalepack (Otwinowski & Minor, 1997)'
_computing_molecular_graphics 'ORTEX (P.McArdle, 1995)'
_computing_publication_material 'SHELXL-97/2 (Sheldrick,1997)'
_computing_structure_refinement 'SHELXL-97 (Sheldrick, 1997)'
_computing_structure_solution 'SHELXS-97 (Sheldrick, 1990)'
_diffrn_ambient_temperature 150(2)
_diffrn_measured_fraction_theta_full 0.989
_diffrn_measured_fraction_theta_max 0.989
_diffrn_measurement_device_type '95mm CCD camera on \k-goniostat'
_diffrn_measurement_method CCD
_diffrn_radiation_monochromator graphite
_diffrn_radiation_source 'fine-focus sealed tube'
_diffrn_radiation_type MoK\a
_diffrn_radiation_wavelength 0.71073
_diffrn_reflns_av_R_equivalents 0.0000
_diffrn_reflns_av_sigmaI/netI 0.0880
_diffrn_reflns_limit_h_max 20
_diffrn_reflns_limit_h_min -20
_diffrn_reflns_limit_k_max 13
_diffrn_reflns_limit_k_min -13
_diffrn_reflns_limit_l_max 21
_diffrn_reflns_limit_l_min -21
_diffrn_reflns_number 41474
_diffrn_reflns_theta_full 27.54
_diffrn_reflns_theta_max 27.54
_diffrn_reflns_theta_min 3.68
_exptl_absorpt_coefficient_mu 0.144
_exptl_absorpt_correction_type none
_exptl_crystal_colour white
_exptl_crystal_density_diffrn 0.993
_exptl_crystal_density_method 'not measured'
_exptl_crystal_description Block
_exptl_crystal_F_000 888
_exptl_crystal_size_max 0.40
_exptl_crystal_size_mid 0.40
_exptl_crystal_size_min 0.30
_refine_diff_density_max 0.519
_refine_diff_density_min -0.478
_refine_diff_density_rms 0.068
_refine_ls_extinction_coef 0.0249(14)
_refine_ls_extinction_expression Fc^*^=kFc[1+0.001xFc^2^\l^3^/sin(2\q)]^-1/4^
_refine_ls_extinction_method SHELXL
_refine_ls_goodness_of_fit_ref 1.066
_refine_ls_hydrogen_treatment constr
_refine_ls_matrix_type full
_refine_ls_number_parameters 249
_refine_ls_number_reflns 41482
_refine_ls_number_restraints 0
_refine_ls_restrained_S_all 1.066
_refine_ls_R_factor_all 0.1070
_refine_ls_R_factor_gt 0.0790
_refine_ls_shift/su_max 0.001
_refine_ls_shift/su_mean 0.000
_refine_ls_structure_factor_coef Fsqd
_refine_ls_weighting_details 'calc w=1/[\s^2^(Fo^2^)+(0.1100P)^2^+1.8318P] where P=(Fo^2^+2Fc^2^)/3'
_refine_ls_weighting_scheme calc
_refine_ls_wR_factor_gt 0.1993
_refine_ls_wR_factor_ref 0.2219
_reflns_number_gt 30685
_reflns_number_total 41482
_reflns_threshold_expression >2sigma(I)
_cod_data_source_file c0dt00567c.txt
_cod_data_source_block Compound1k08mgd04
_cod_depositor_comments
;
The following automatic conversions were performed:

'_symmetry_cell_setting' value 'Monoclinic' changed to 'monoclinic'
according to /home/saulius/struct/CIF-dictionaries/cif_core.dic
dictionary named 'cif_core.dic' version 2.4.2 from
2011-04-26.

'_exptl_absorpt_correction_type' value 'None' changed to
'none' according to
/home/saulius/struct/CIF-dictionaries/cif_core.dic dictionary named
'cif_core.dic' version 2.4.2 from 2011-04-26.

Automatic conversion script
Id: cif_fix_values 1891 2012-01-12 08:04:46Z andrius 
;
_cod_original_sg_symbol_H-M P21/n
_cod_database_code 7026647

loop_
_symmetry_equiv_pos_as_xyz
'x, y, z'
'-x+1/2, y+1/2, -z+1/2'
'-x, -y, -z'
'x-1/2, -y-1/2, z-1/2'

loop_
_atom_site_label
_atom_site_type_symbol
_atom_site_fract_x
_atom_site_fract_y
_atom_site_fract_z
_atom_site_U_iso_or_equiv
_atom_site_adp_type
_atom_site_occupancy
_atom_site_symmetry_multiplicity
_atom_site_calc_flag
_atom_site_refinement_flags
Si1 Si 0.13363(2) 0.34850(3) -0.03633(2) 0.02862(10) Uani 1 1 d .
N1 N 0.22347(6) 0.04958(9) 0.14965(6) 0.0306(2) Uani 1 1 d .
C1 C 0.18290(9) -0.07840(12) 0.12810(8) 0.0373(3) Uani 1 1 d .
H1A H 0.1216 -0.0655 0.0995 0.045 Uiso 1 1 calc R
H1B H 0.1845 -0.1276 0.1794 0.045 Uiso 1 1 calc R
Li1 Li 0.26044(13) 0.1138(2) 0.02985(12) 0.0315(5) Uani 1 1 d .
Si2 Si 0.25884(3) 0.26469(4) -0.13122(3) 0.05178(14) Uani 1 1 d .
N2 N 0.23229(7) -0.09110(10) -0.00303(6) 0.0398(3) Uani 1 1 d .
C2 C 0.22678(9) -0.15800(12) 0.07336(8) 0.0396(3) Uani 1 1 d .
H2A H 0.2858 -0.1803 0.1047 0.048 Uiso 1 1 calc R
H2B H 0.1946 -0.2405 0.0589 0.048 Uiso 1 1 calc R
N3 N 0.38659(6) 0.14475(9) 0.11124(6) 0.0337(2) Uani 1 1 d .
C3 C 0.30935(8) 0.04108(13) 0.20700(7) 0.0368(3) Uani 1 1 d .
H3A H 0.3365 -0.0431 0.1991 0.044 Uiso 1 1 calc R
H3B H 0.3028 0.0446 0.2644 0.044 Uiso 1 1 calc R
N4 N 0.09093(6) 0.18480(10) 0.29329(6) 0.0337(2) Uani 1 1 d .
C4 C 0.36690(8) 0.15131(13) 0.19266(8) 0.0392(3) Uani 1 1 d .
H4A H 0.3381 0.2352 0.1979 0.047 Uiso 1 1 calc R
H4B H 0.4215 0.1487 0.2357 0.047 Uiso 1 1 calc R
N5 N 0.21375(6) 0.25298(9) -0.05097(6) 0.0293(2) Uani 1 1 d .
C5 C 0.16548(8) 0.13659(12) 0.18213(7) 0.0332(3) Uani 1 1 d .
H5A H 0.1158 0.1591 0.1363 0.040 Uiso 1 1 calc R
H5B H 0.1970 0.2183 0.2008 0.040 Uiso 1 1 calc R
C6 C 0.13052(8) 0.08225(12) 0.25352(8) 0.0366(3) Uani 1 1 d .
H6A H 0.0871 0.0140 0.2323 0.044 Uiso 1 1 calc R
H6B H 0.1783 0.0417 0.2947 0.044 Uiso 1 1 calc R
C7 C 0.14650(11) -0.08033(15) -0.05854(9) 0.0614(4) Uani 1 1 d .
H7A H 0.1221 -0.1675 -0.0715 0.092 Uiso 1 1 calc R
H7B H 0.1511 -0.0367 -0.1095 0.092 Uiso 1 1 calc R
H7C H 0.1088 -0.0296 -0.0318 0.092 Uiso 1 1 calc R
C8 C 0.28916(13) -0.16972(15) -0.04231(11) 0.0659(5) Uani 1 1 d .
H8A H 0.2916 -0.1303 -0.0951 0.099 Uiso 1 1 calc R
H8B H 0.2662 -0.2584 -0.0516 0.099 Uiso 1 1 calc R
H8C H 0.3473 -0.1726 -0.0062 0.099 Uiso 1 1 calc R
C9 C 0.45171(9) 0.04334(14) 0.11042(9) 0.0478(4) Uani 1 1 d .
H9A H 0.4298 -0.0410 0.1238 0.072 Uiso 1 1 calc R
H9B H 0.5050 0.0645 0.1513 0.072 Uiso 1 1 calc R
H9C H 0.4637 0.0391 0.0556 0.072 Uiso 1 1 calc R
C10 C 0.42157(9) 0.27093(14) 0.09270(10) 0.0537(4) Uani 1 1 d .
H10A H 0.4710 0.2946 0.1375 0.081 Uiso 1 1 calc R
H10B H 0.3768 0.3379 0.0872 0.081 Uiso 1 1 calc R
H10C H 0.4402 0.2643 0.0410 0.081 Uiso 1 1 calc R
C11 C 0.01460(9) 0.23849(15) 0.23710(9) 0.0509(4) Uani 1 1 d .
H11A H -0.0270 0.1686 0.2175 0.076 Uiso 1 1 calc R
H11B H 0.0313 0.2789 0.1900 0.076 Uiso 1 1 calc R
H11C H -0.0118 0.3041 0.2660 0.076 Uiso 1 1 calc R
C12 C 0.06653(10) 0.13119(14) 0.36528(9) 0.0449(3) Uani 1 1 d .
H12A H 0.0416 0.2001 0.3930 0.067 Uiso 1 1 calc R
H12B H 0.1177 0.0954 0.4033 0.067 Uiso 1 1 calc R
H12C H 0.0238 0.0619 0.3480 0.067 Uiso 1 1 calc R
C13 C 0.16515(9) 0.43932(12) 0.06437(8) 0.0396(3) Uani 1 1 d .
H13A H 0.1914 0.3787 0.1085 0.059 Uiso 1 1 calc R
H13B H 0.1137 0.4787 0.0768 0.059 Uiso 1 1 calc R
H13C H 0.2067 0.5077 0.0602 0.059 Uiso 1 1 calc R
C14 C 0.03213(8) 0.25399(14) -0.03631(9) 0.0466(4) Uani 1 1 d .
H14A H 0.0092 0.2164 -0.0910 0.070 Uiso 1 1 calc R
H14B H -0.0109 0.3124 -0.0225 0.070 Uiso 1 1 calc R
H14C H 0.0454 0.1840 0.0046 0.070 Uiso 1 1 calc R
C15 C 0.09513(9) 0.48128(14) -0.11417(8) 0.0471(4) Uani 1 1 d .
H15A H 0.1435 0.5390 -0.1164 0.071 Uiso 1 1 calc R
H15B H 0.0495 0.5315 -0.0981 0.071 Uiso 1 1 calc R
H15C H 0.0724 0.4424 -0.1686 0.071 Uiso 1 1 calc R
C16 C 0.34432(11) 0.13715(16) -0.12811(12) 0.0631(5) Uani 1 1 d .
H16A H 0.3869 0.1418 -0.0752 0.095 Uiso 1 1 calc R
H16B H 0.3730 0.1525 -0.1730 0.095 Uiso 1 1 calc R
H16C H 0.3175 0.0508 -0.1345 0.095 Uiso 1 1 calc R
C17 C 0.18057(18) 0.2419(3) -0.23436(11) 0.1282(11) Uani 1 1 d .
H17A H 0.1424 0.3177 -0.2464 0.192 Uiso 1 1 calc R
H17B H 0.1460 0.1634 -0.2329 0.192 Uiso 1 1 calc R
H17C H 0.2127 0.2326 -0.2773 0.192 Uiso 1 1 calc R
C18 C 0.31621(16) 0.42349(19) -0.13702(19) 0.1323(12) Uani 1 1 d .
H18A H 0.3454 0.4200 -0.1824 0.198 Uiso 1 1 calc R
H18B H 0.3589 0.4383 -0.0851 0.198 Uiso 1 1 calc R
H18C H 0.2742 0.4947 -0.1465 0.198 Uiso 1 1 calc R

loop_
_atom_site_aniso_label
_atom_site_aniso_U_11
_atom_site_aniso_U_22
_atom_site_aniso_U_33
_atom_site_aniso_U_23
_atom_site_aniso_U_13
_atom_site_aniso_U_12
Si1 0.02545(17) 0.0318(2) 0.02701(18) 0.00062(14) 0.00310(13) 0.00468(14)
N1 0.0338(6) 0.0276(6) 0.0288(5) 0.0019(4) 0.0046(4) 0.0011(4)
C1 0.0469(8) 0.0305(7) 0.0356(7) 0.0039(6) 0.0118(6) -0.0052(6)
Li1 0.0337(11) 0.0315(11) 0.0290(10) 0.0003(9) 0.0066(9) 0.0019(9)
Si2 0.0648(3) 0.0467(3) 0.0567(3) 0.0218(2) 0.0400(2) 0.0237(2)
N2 0.0574(7) 0.0307(6) 0.0304(6) -0.0041(5) 0.0090(5) -0.0066(5)
C2 0.0545(8) 0.0266(7) 0.0376(7) 0.0025(6) 0.0105(6) -0.0036(6)
N3 0.0318(6) 0.0292(6) 0.0401(6) -0.0027(5) 0.0089(5) 0.0015(4)
C3 0.0376(7) 0.0461(8) 0.0245(6) 0.0024(6) 0.0030(5) 0.0083(6)
N4 0.0323(6) 0.0368(6) 0.0318(6) 0.0045(5) 0.0070(5) 0.0046(5)
C4 0.0333(7) 0.0435(8) 0.0367(7) -0.0103(6) -0.0001(6) 0.0048(6)
N5 0.0294(5) 0.0291(6) 0.0303(5) 0.0010(4) 0.0089(4) 0.0040(4)
C5 0.0358(7) 0.0320(7) 0.0314(7) 0.0046(5) 0.0071(6) 0.0040(5)
C6 0.0400(7) 0.0351(8) 0.0360(7) 0.0047(6) 0.0115(6) 0.0042(6)
C7 0.0781(11) 0.0514(10) 0.0421(8) 0.0026(7) -0.0107(8) -0.0239(8)
C8 0.1077(15) 0.0433(10) 0.0584(10) -0.0129(8) 0.0430(11) -0.0062(9)
C9 0.0384(8) 0.0503(9) 0.0549(9) -0.0036(7) 0.0115(7) 0.0108(6)
C10 0.0435(8) 0.0419(9) 0.0745(11) -0.0017(8) 0.0118(8) -0.0094(7)
C11 0.0395(8) 0.0631(10) 0.0466(9) 0.0038(7) 0.0030(7) 0.0166(7)
C12 0.0501(8) 0.0462(9) 0.0433(8) 0.0037(6) 0.0212(7) 0.0036(6)
C13 0.0479(8) 0.0318(7) 0.0378(7) -0.0011(6) 0.0075(6) 0.0068(6)
C14 0.0307(7) 0.0576(10) 0.0499(9) -0.0006(7) 0.0068(6) -0.0004(6)
C15 0.0469(8) 0.0497(9) 0.0424(8) 0.0091(7) 0.0063(7) 0.0195(7)
C16 0.0712(11) 0.0560(10) 0.0792(12) 0.0178(9) 0.0517(10) 0.0213(8)
C17 0.174(2) 0.179(3) 0.0337(10) 0.0113(12) 0.0291(13) 0.104(2)
C18 0.133(2) 0.0625(14) 0.254(3) 0.0683(17) 0.151(2) 0.0355(12)

loop_
_atom_type_symbol
_atom_type_description
_atom_type_scat_dispersion_real
_atom_type_scat_dispersion_imag
_atom_type_scat_source
C C 0.0033 0.0016 'International Tables Vol C Tables 4.2.6.8 and 6.1.1.4'
H H 0.0000 0.0000 'International Tables Vol C Tables 4.2.6.8 and 6.1.1.4'
N N 0.0061 0.0033 'International Tables Vol C Tables 4.2.6.8 and 6.1.1.4'
Si Si 0.0817 0.0704 'International Tables Vol C Tables 4.2.6.8 and 6.1.1.4'
Li Li -0.0003 0.0001 'International Tables Vol C Tables 4.2.6.8 and 6.1.1.4'
O O 0.0106 0.0060 'International Tables Vol C Tables 4.2.6.8 and 6.1.1.4'

loop_
_geom_angle_atom_site_label_1
_geom_angle_atom_site_label_2
_geom_angle_atom_site_label_3
_geom_angle
N5 Si1 C15 117.31(6)
N5 Si1 C13 111.66(6)
C15 Si1 C13 103.41(6)
N5 Si1 C14 112.49(6)
C15 Si1 C14 103.48(7)
C13 Si1 C14 107.57(6)
N5 Si1 Li1 32.86(5)
C15 Si1 Li1 150.15(6)
C13 Si1 Li1 92.97(5)
C14 Si1 Li1 94.86(6)
C1 N1 C3 113.10(9)
C1 N1 C5 110.67(9)
C3 N1 C5 111.23(9)
C1 N1 Li1 103.34(8)
C3 N1 Li1 101.03(8)
C5 N1 Li1 117.04(9)
N1 C1 C2 113.00(10)
N5 Li1 N3 117.62(10)
N5 Li1 N2 119.92(10)
N3 Li1 N2 113.68(10)
N5 Li1 N1 131.50(10)
N3 Li1 N1 83.55(8)
N2 Li1 N1 82.17(8)
N5 Li1 Si2 29.00(4)
N3 Li1 Si2 106.67(8)
N2 Li1 Si2 107.65(8)
N1 Li1 Si2 160.49(9)
N5 Li1 Si1 27.22(4)
N3 Li1 Si1 121.83(8)
N2 Li1 Si1 124.47(8)
N1 Li1 Si1 104.28(7)
Si2 Li1 Si1 56.22(4)
N5 Si2 C16 111.99(6)
N5 Si2 C18 114.23(9)
C16 Si2 C18 104.30(8)
N5 Si2 C17 114.00(9)
C16 Si2 C17 104.87(9)
C18 Si2 C17 106.55(13)
N5 Si2 Li1 35.24(5)
C16 Si2 Li1 76.76(6)
C18 Si2 Li1 124.98(11)
C17 Si2 Li1 126.72(10)
C7 N2 C2 110.26(11)
C7 N2 C8 109.84(12)
C2 N2 C8 107.38(11)
C7 N2 Li1 101.01(10)
C2 N2 Li1 106.37(9)
C8 N2 Li1 121.63(10)
N2 C2 C1 113.72(10)
C4 N3 C10 109.21(10)
C4 N3 C9 110.30(10)
C10 N3 C9 108.52(10)
C4 N3 Li1 102.57(9)
C10 N3 Li1 109.78(10)
C9 N3 Li1 116.22(10)
N1 C3 C4 110.94(10)
C12 N4 C11 109.23(10)
C12 N4 C6 109.28(10)
C11 N4 C6 111.31(10)
N3 C4 C3 112.54(10)
Si2 N5 Si1 124.32(6)
Si2 N5 Li1 115.76(8)
Si1 N5 Li1 119.92(8)
N1 C5 C6 116.01(10)
N4 C6 C5 111.41(10)

loop_
_geom_bond_atom_site_label_1
_geom_bond_atom_site_label_2
_geom_bond_distance
Si1 N5 1.6743(10)
Si1 C15 1.8845(13)
Si1 C13 1.8852(13)
Si1 C14 1.8877(13)
Si1 Li1 3.173(2)
N1 C1 1.4721(15)
N1 C3 1.4764(15)
N1 C5 1.4787(15)
N1 Li1 2.313(2)
C1 C2 1.5159(17)
Li1 N5 1.986(2)
Li1 N3 2.168(2)
Li1 N2 2.196(2)
Li1 Si2 3.100(2)
Si2 N5 1.6689(10)
Si2 C16 1.8827(15)
Si2 C18 1.884(2)
Si2 C17 1.888(2)
N2 C7 1.4640(19)
N2 C2 1.4704(16)
N2 C8 1.4789(18)
N3 C4 1.4682(16)
N3 C10 1.4731(16)
N3 C9 1.4734(16)
C3 C4 1.5121(18)
N4 C12 1.4569(16)
N4 C11 1.4582(16)
N4 C6 1.4660(15)
C5 C6 1.5361(16)
